data_4119310
loop_
_publ_author_name
'Aiko Fukazawa'
'Hiroya Oshima'
'Yoshihito Shiota'
'Shouya Takahashi'
'Kazunari Yoshizawa'
'Shigehiro Yamaguchi'

_publ_contact_author_address
;Department of Chemistry
Graduate School of Science, Nagoya University
Chikusa, Nagoya 464-8602 Japan
;
_publ_contact_author_email yamaguchi@chem.nagoya-u.ac.jp
_publ_contact_author_fax 81(52)7895947
_publ_contact_author_name 'Shigehiro Yamaguchi'
_publ_contact_author_phone 81(52)7892291
_publ_section_title
;
 Thiophene-Fused Bisdehydro[12]annulene That Undergoes Transannular Alkyne
 Cycloaddition by Either Light or Heat
;
_journal_name_full 'Journal of the American Chemical Society'
_journal_page_first 1731
_journal_page_last 1734
_journal_paper_doi 10.1021/ja3126849
_journal_volume 135
_journal_year 2013
_chemical_formula_moiety 'C44 H64 S4 Si4'
_chemical_formula_sum 'C44 H64 S4 Si4'
_chemical_formula_weight 833.58
_chemical_melting_point 544
_chemical_name_common
;
thiophene-fused biphenylene
;
_chemical_name_systematic
; 
 tetrakis[(t-butyldimethylsilyl)thieno]biphenylene 
;
_space_group_IT_number 2
_symmetry_cell_setting triclinic
_symmetry_space_group_name_Hall '-P 1'
_symmetry_space_group_name_H-M 'P -1'
_atom_sites_solution_hydrogens geom
_atom_sites_solution_primary direct
_atom_sites_solution_secondary difmap
_audit_creation_method SHELXL-97
_cell_angle_alpha 84.873(14)
_cell_angle_beta 65.040(10)
_cell_angle_gamma 64.838(10)
_cell_formula_units_Z 1
_cell_length_a 10.6334(14)
_cell_length_b 10.7115(18)
_cell_length_c 12.350(2)
_cell_measurement_reflns_used 3334
_cell_measurement_temperature 123(2)
_cell_measurement_theta_max 31.5050
_cell_measurement_theta_min 2.2755
_cell_volume 1147.3(3)
_computing_cell_refinement 'CrystalClear 1.3.6 (Rigaku Co., Ltd.)'
_computing_data_collection 'CrystalClear 1.3.6 (Rigaku Co., Ltd.)'
_computing_data_reduction 'CrystalClear 1.3.6 (Rigaku Co., Ltd.)'
_computing_structure_refinement 'SHELXL-97 (Sheldrick, 1997)'
_computing_structure_solution 'SHELXS-97 (Sheldrick, 1990)'
_diffrn_ambient_temperature 123(2)
_diffrn_measured_fraction_theta_full 0.982
_diffrn_measured_fraction_theta_max 0.982
_diffrn_measurement_device_type
;
Saturn70 CCD (4x4 bin mode) with MicroMax-007
;
_diffrn_radiation_monochromator graphite
_diffrn_radiation_source 'fine-focus sealed tube'
_diffrn_radiation_type MoK\a
_diffrn_radiation_wavelength 0.71070
_diffrn_reflns_av_R_equivalents 0.0278
_diffrn_reflns_av_sigmaI/netI 0.0503
_diffrn_reflns_limit_h_max 12
_diffrn_reflns_limit_h_min -11
_diffrn_reflns_limit_k_max 12
_diffrn_reflns_limit_k_min -12
_diffrn_reflns_limit_l_max 14
_diffrn_reflns_limit_l_min -14
_diffrn_reflns_number 7778
_diffrn_reflns_theta_full 25.00
_diffrn_reflns_theta_max 25.00
_diffrn_reflns_theta_min 2.27
_exptl_absorpt_coefficient_mu 0.341
_exptl_absorpt_correction_T_max 0.9966
_exptl_absorpt_correction_T_min 0.9667
_exptl_absorpt_correction_type multi-scan
_exptl_absorpt_process_details 'Jacobsen, R. (1998)  Private communication'
_exptl_crystal_colour Red
_exptl_crystal_density_diffrn 1.206
_exptl_crystal_description Platelet
_exptl_crystal_F_000 448
_exptl_crystal_size_max 0.10
_exptl_crystal_size_mid 0.05
_exptl_crystal_size_min 0.01
_refine_diff_density_max 0.472
_refine_diff_density_min -0.233
_refine_diff_density_rms 0.066
_refine_ls_extinction_method none
_refine_ls_goodness_of_fit_ref 1.070
_refine_ls_hydrogen_treatment none
_refine_ls_matrix_type full
_refine_ls_number_parameters 245
_refine_ls_number_reflns 3973
_refine_ls_number_restraints 0
_refine_ls_restrained_S_all 1.070
_refine_ls_R_factor_all 0.0609
_refine_ls_R_factor_gt 0.0453
_refine_ls_shift/su_max 0.000
_refine_ls_shift/su_mean 0.000
_refine_ls_structure_factor_coef Fsqd
_refine_ls_weighting_details 'calc w=1/[\s^2^(Fo^2^)+(0.0412P)^2^+1.2481P] where P=(Fo^2^+2Fc^2^)/3'
_refine_ls_weighting_scheme calc
_refine_ls_wR_factor_gt 0.0996
_refine_ls_wR_factor_ref 0.1080
_reflns_number_gt 3219
_reflns_number_total 3973
_reflns_threshold_expression >2sigma(I)
_cod_data_source_file ja3126849_si_003.cif
_cod_data_source_block t4cb
_cod_database_code 4119310

loop_
_symmetry_equiv_pos_as_xyz
'x, y, z'
'-x, -y, -z'

loop_
_atom_site_label
_atom_site_type_symbol
_atom_site_fract_x
_atom_site_fract_y
_atom_site_fract_z
_atom_site_U_iso_or_equiv
_atom_site_adp_type
_atom_site_occupancy
_atom_site_symmetry_multiplicity
_atom_site_calc_flag
_atom_site_refinement_flags
S1 S 0.80939(8) -0.19055(7) 0.68834(6) 0.01784(18) Uani 1 1 d .
C1 C 0.6630(3) -0.0449(3) 0.7880(2) 0.0159(6) Uani 1 1 d .
C2 C 0.6284(3) 0.0746(3) 0.7262(2) 0.0156(6) Uani 1 1 d .
C3 C 0.7226(3) 0.0413(3) 0.5997(2) 0.0160(6) Uani 1 1 d .
H1 H 0.7153 0.1089 0.5447 0.019 Uiso 1 1 calc R
C4 C 0.8236(3) -0.0948(3) 0.5641(2) 0.0173(6) Uani 1 1 d .
S2 S 0.28674(8) 0.38649(7) 0.97087(6) 0.01853(18) Uani 1 1 d .
C5 C 0.4219(3) 0.2164(3) 0.9162(2) 0.0161(6) Uani 1 1 d .
C6 C 0.5127(3) 0.2042(3) 0.7893(2) 0.0142(6) Uani 1 1 d .
C7 C 0.4661(3) 0.3381(3) 0.7455(2) 0.0161(6) Uani 1 1 d .
H2 H 0.5132 0.3505 0.6633 0.019 Uiso 1 1 calc R
C8 C 0.3504(3) 0.4453(3) 0.8296(2) 0.0177(6) Uani 1 1 d .
C9 C 0.5770(3) -0.0308(3) 0.9108(2) 0.0163(6) Uani 1 1 d .
C10 C 0.4564(3) 0.0983(3) 0.9734(2) 0.0157(6) Uani 1 1 d .
Si1 Si 0.94622(9) -0.17873(8) 0.40494(7) 0.01698(19) Uani 1 1 d .
C11 C 0.8403(3) -0.2584(3) 0.3651(3) 0.0217(6) Uani 1 1 d .
C12 C 0.6703(4) -0.1572(4) 0.4094(3) 0.0326(8) Uani 1 1 d .
H3 H 0.6183 -0.1969 0.3837 0.049 Uiso 1 1 calc R
H4 H 0.6612 -0.0691 0.3757 0.049 Uiso 1 1 calc R
H5 H 0.6226 -0.1410 0.4974 0.049 Uiso 1 1 calc R
C13 C 0.8506(4) -0.3917(3) 0.4248(3) 0.0335(8) Uani 1 1 d .
H6 H 0.8106 -0.3715 0.5119 0.050 Uiso 1 1 calc R
H7 H 0.9580 -0.4606 0.3929 0.050 Uiso 1 1 calc R
H8 H 0.7896 -0.4282 0.4080 0.050 Uiso 1 1 calc R
C14 C 0.9100(4) -0.2927(4) 0.2287(3) 0.0374(9) Uani 1 1 d .
H9 H 1.0190 -0.3569 0.1994 0.056 Uiso 1 1 calc R
H10 H 0.8994 -0.2072 0.1899 0.056 Uiso 1 1 calc R
H11 H 0.8560 -0.3360 0.2094 0.056 Uiso 1 1 calc R
C15 C 1.1362(3) -0.3107(3) 0.3917(3) 0.0297(7) Uani 1 1 d .
H12 H 1.2001 -0.3542 0.3085 0.045 Uiso 1 1 calc R
H13 H 1.1223 -0.3817 0.4452 0.045 Uiso 1 1 calc R
H14 H 1.1865 -0.2660 0.4142 0.045 Uiso 1 1 calc R
C16 C 0.9718(3) -0.0386(3) 0.3116(2) 0.0206(6) Uani 1 1 d .
H15 H 1.0103 0.0103 0.3439 0.031 Uiso 1 1 calc R
H16 H 0.8730 0.0268 0.3125 0.031 Uiso 1 1 calc R
H17 H 1.0456 -0.0788 0.2288 0.031 Uiso 1 1 calc R
Si2 Si 0.27257(9) 0.63454(8) 0.80671(7) 0.01717(19) Uani 1 1 d .
C17 C 0.3493(3) 0.7238(3) 0.8724(3) 0.0222(6) Uani 1 1 d .
C18 C 0.2921(4) 0.7185(4) 1.0082(3) 0.0364(8) Uani 1 1 d .
H18 H 0.3320 0.7667 1.0398 0.055 Uiso 1 1 calc R
H19 H 0.3281 0.6216 1.0253 0.055 Uiso 1 1 calc R
H20 H 0.1796 0.7638 1.0465 0.055 Uiso 1 1 calc R
C19 C 0.2998(5) 0.8754(3) 0.8460(4) 0.0515(11) Uani 1 1 d .
H21 H 0.1875 0.9243 0.8832 0.077 Uiso 1 1 calc R
H22 H 0.3385 0.8792 0.7590 0.077 Uiso 1 1 calc R
H23 H 0.3419 0.9198 0.8790 0.077 Uiso 1 1 calc R
C20 C 0.5248(3) 0.6504(4) 0.8159(3) 0.0348(8) Uani 1 1 d .
H24 H 0.5643 0.6972 0.8494 0.052 Uiso 1 1 calc R
H25 H 0.5645 0.6533 0.7287 0.052 Uiso 1 1 calc R
H26 H 0.5581 0.5535 0.8334 0.052 Uiso 1 1 calc R
C21 C 0.0581(3) 0.7113(3) 0.8792(3) 0.0269(7) Uani 1 1 d .
H27 H 0.0228 0.6682 0.8382 0.040 Uiso 1 1 calc R
H28 H 0.0168 0.8115 0.8735 0.040 Uiso 1 1 calc R
H29 H 0.0223 0.6945 0.9639 0.040 Uiso 1 1 calc R
C22 C 0.3461(4) 0.6421(3) 0.6404(3) 0.0262(7) Uani 1 1 d .
H30 H 0.3080 0.5940 0.6069 0.039 Uiso 1 1 calc R
H31 H 0.4587 0.5972 0.6035 0.039 Uiso 1 1 calc R
H32 H 0.3103 0.7393 0.6238 0.039 Uiso 1 1 calc R

loop_
_atom_site_aniso_label
_atom_site_aniso_U_11
_atom_site_aniso_U_22
_atom_site_aniso_U_33
_atom_site_aniso_U_23
_atom_site_aniso_U_13
_atom_site_aniso_U_12
S1 0.0222(4) 0.0150(4) 0.0139(3) 0.0025(3) -0.0065(3) -0.0072(3)
C1 0.0180(14) 0.0153(14) 0.0153(14) 0.0002(11) -0.0063(12) -0.0086(12)
C2 0.0168(14) 0.0200(14) 0.0140(13) 0.0038(11) -0.0071(11) -0.0111(12)
C3 0.0197(15) 0.0171(14) 0.0147(13) 0.0036(11) -0.0086(12) -0.0099(12)
C4 0.0220(15) 0.0209(15) 0.0137(13) 0.0045(12) -0.0087(12) -0.0126(12)
S2 0.0230(4) 0.0159(4) 0.0136(3) 0.0027(3) -0.0052(3) -0.0083(3)
C5 0.0170(14) 0.0186(14) 0.0135(13) 0.0013(11) -0.0063(11) -0.0083(12)
C6 0.0176(14) 0.0179(14) 0.0125(13) 0.0032(11) -0.0076(11) -0.0113(12)
C7 0.0199(15) 0.0179(14) 0.0146(13) 0.0033(12) -0.0083(12) -0.0111(12)
C8 0.0224(15) 0.0172(14) 0.0159(14) 0.0030(12) -0.0077(12) -0.0114(12)
C9 0.0217(15) 0.0154(14) 0.0161(13) 0.0048(11) -0.0104(12) -0.0098(12)
C10 0.0177(14) 0.0171(14) 0.0144(13) 0.0004(11) -0.0055(11) -0.0106(12)
Si1 0.0186(4) 0.0172(4) 0.0140(4) 0.0008(3) -0.0044(3) -0.0092(3)
C11 0.0268(16) 0.0232(16) 0.0186(14) 0.0013(12) -0.0086(13) -0.0148(13)
C12 0.0290(18) 0.040(2) 0.0362(19) 0.0025(16) -0.0188(15) -0.0156(15)
C13 0.045(2) 0.0287(18) 0.0361(19) 0.0061(15) -0.0175(16) -0.0239(16)
C14 0.049(2) 0.051(2) 0.0207(17) -0.0042(16) -0.0103(16) -0.0316(19)
C15 0.0222(16) 0.0236(16) 0.0402(19) 0.0041(15) -0.0110(14) -0.0096(14)
C16 0.0264(16) 0.0219(15) 0.0141(14) 0.0004(12) -0.0051(12) -0.0141(13)
Si2 0.0210(4) 0.0145(4) 0.0165(4) 0.0028(3) -0.0080(3) -0.0082(3)
C17 0.0240(16) 0.0187(15) 0.0270(16) 0.0035(13) -0.0120(13) -0.0108(13)
C18 0.043(2) 0.053(2) 0.0235(17) -0.0060(16) -0.0094(15) -0.0323(18)
C19 0.081(3) 0.0247(19) 0.091(3) 0.022(2) -0.068(3) -0.031(2)
C20 0.0277(18) 0.054(2) 0.0305(18) 0.0005(16) -0.0118(15) -0.0237(17)
C21 0.0246(16) 0.0281(17) 0.0310(17) 0.0066(14) -0.0150(14) -0.0115(14)
C22 0.0357(18) 0.0196(15) 0.0201(15) 0.0043(13) -0.0107(14) -0.0107(14)

loop_
_atom_type_symbol
_atom_type_description
_atom_type_scat_dispersion_real
_atom_type_scat_dispersion_imag
_atom_type_scat_source
C C 0.0033 0.0016 'International Tables Vol C Tables 4.2.6.8 and 6.1.1.4'
H H 0.0000 0.0000 'International Tables Vol C Tables 4.2.6.8 and 6.1.1.4'
Si Si 0.0817 0.0704 'International Tables Vol C Tables 4.2.6.8 and 6.1.1.4'
S S 0.1246 0.1234 'International Tables Vol C Tables 4.2.6.8 and 6.1.1.4'

loop_
_geom_angle_atom_site_label_1
_geom_angle_atom_site_label_2
_geom_angle_atom_site_label_3
_geom_angle
_geom_angle_site_symmetry_3
C1 S1 C4 92.19(13) .
C9 C1 C2 118.1(2) .
C9 C1 S1 130.9(2) .
C2 C1 S1 110.94(19) .
C6 C2 C1 120.6(2) .
C6 C2 C3 128.2(2) .
C1 C2 C3 111.1(2) .
C4 C3 C2 115.0(2) .
C3 C4 S1 110.7(2) .
C3 C4 Si1 126.3(2) .
S1 C4 Si1 122.56(16) .
C5 S2 C8 92.67(13) .
C10 C5 C6 117.6(2) .
C10 C5 S2 131.4(2) .
C6 C5 S2 111.0(2) .
C2 C6 C5 120.5(2) .
C2 C6 C7 129.4(2) .
C5 C6 C7 110.1(2) .
C8 C7 C6 115.5(2) .
C7 C8 S2 110.6(2) .
C7 C8 Si2 126.8(2) .
S2 C8 Si2 122.43(15) .
C1 C9 C10 121.2(3) .
C1 C9 C10 148.3(3) 2_657
C10 C9 C10 90.5(2) 2_657
C5 C10 C9 121.9(2) .
C5 C10 C9 148.5(3) 2_657
C9 C10 C9 89.5(2) 2_657
C16 Si1 C15 109.30(14) .
C16 Si1 C4 106.18(12) .
C15 Si1 C4 109.57(14) .
C16 Si1 C11 112.13(13) .
C15 Si1 C11 111.88(14) .
C4 Si1 C11 107.58(12) .
C13 C11 C12 108.1(3) .
C13 C11 C14 108.9(3) .
C12 C11 C14 108.9(3) .
C13 C11 Si1 110.4(2) .
C12 C11 Si1 110.2(2) .
C14 C11 Si1 110.3(2) .
C21 Si2 C22 110.65(14) .
C21 Si2 C8 109.04(13) .
C22 Si2 C8 106.37(13) .
C21 Si2 C17 111.96(14) .
C22 Si2 C17 109.98(14) .
C8 Si2 C17 108.66(13) .
C18 C17 C20 107.8(3) .
C18 C17 C19 109.2(3) .
C20 C17 C19 108.6(3) .
C18 C17 Si2 111.3(2) .
C20 C17 Si2 109.6(2) .
C19 C17 Si2 110.3(2) .

loop_
_geom_bond_atom_site_label_1
_geom_bond_atom_site_label_2
_geom_bond_distance
_geom_bond_site_symmetry_2
S1 C1 1.742(3) .
S1 C4 1.756(3) .
C1 C9 1.383(4) .
C1 C2 1.420(4) .
C2 C6 1.407(4) .
C2 C3 1.431(4) .
C3 C4 1.362(4) .
C4 Si1 1.878(3) .
S2 C5 1.737(3) .
S2 C8 1.752(3) .
C5 C10 1.378(4) .
C5 C6 1.434(4) .
C6 C7 1.442(4) .
C7 C8 1.358(4) .
C8 Si2 1.882(3) .
C9 C10 1.415(4) .
C9 C10 1.516(4) 2_657
C10 C9 1.516(4) 2_657
Si1 C16 1.852(3) .
Si1 C15 1.854(3) .
Si1 C11 1.897(3) .
C11 C13 1.530(4) .
C11 C12 1.532(4) .
C11 C14 1.533(4) .
Si2 C21 1.869(3) .
Si2 C22 1.872(3) .
Si2 C17 1.896(3) .
C17 C18 1.529(4) .
C17 C20 1.530(4) .
C17 C19 1.531(4) .

loop_
_geom_torsion_atom_site_label_1
_geom_torsion_atom_site_label_2
_geom_torsion_atom_site_label_3
_geom_torsion_atom_site_label_4
_geom_torsion
_geom_torsion_site_symmetry_1
_geom_torsion_site_symmetry_4
C4 S1 C1 C9 176.6(3) . .
C4 S1 C1 C2 -0.9(2) . .
C9 C1 C2 C6 1.8(4) . .
S1 C1 C2 C6 179.7(2) . .
C9 C1 C2 C3 -177.4(2) . .
S1 C1 C2 C3 0.5(3) . .
C6 C2 C3 C4 -178.8(3) . .
C1 C2 C3 C4 0.4(3) . .
C2 C3 C4 S1 -1.0(3) . .
C2 C3 C4 Si1 171.8(2) . .
C1 S1 C4 C3 1.1(2) . .
C1 S1 C4 Si1 -172.10(18) . .
C8 S2 C5 C10 176.4(3) . .
C8 S2 C5 C6 -1.6(2) . .
C1 C2 C6 C5 -3.5(4) . .
C3 C2 C6 C5 175.6(3) . .
C1 C2 C6 C7 176.0(3) . .
C3 C2 C6 C7 -4.9(5) . .
C10 C5 C6 C2 2.4(4) . .
S2 C5 C6 C2 -179.3(2) . .
C10 C5 C6 C7 -177.2(2) . .
S2 C5 C6 C7 1.1(3) . .
C2 C6 C7 C8 -179.4(3) . .
C5 C6 C7 C8 0.2(3) . .
C6 C7 C8 S2 -1.4(3) . .
C6 C7 C8 Si2 174.6(2) . .
C5 S2 C8 C7 1.7(2) . .
C5 S2 C8 Si2 -174.49(18) . .
C2 C1 C9 C10 0.9(4) . .
S1 C1 C9 C10 -176.5(2) . .
C2 C1 C9 C10 178.4(4) . 2_657
S1 C1 C9 C10 1.1(6) . 2_657
C6 C5 C10 C9 0.3(4) . .
S2 C5 C10 C9 -177.6(2) . .
C6 C5 C10 C9 179.0(4) . 2_657
S2 C5 C10 C9 1.1(6) . 2_657
C1 C9 C10 C5 -2.0(4) . .
C10 C9 C10 C5 179.3(3) 2_657 .
C1 C9 C10 C9 178.7(3) . 2_657
C10 C9 C10 C9 0.000(2) 2_657 2_657
C3 C4 Si1 C16 25.0(3) . .
S1 C4 Si1 C16 -162.92(17) . .
C3 C4 Si1 C15 142.9(3) . .
S1 C4 Si1 C15 -45.0(2) . .
C3 C4 Si1 C11 -95.2(3) . .
S1 C4 Si1 C11 76.9(2) . .
C16 Si1 C11 C13 168.3(2) . .
C15 Si1 C11 C13 45.1(2) . .
C4 Si1 C11 C13 -75.3(2) . .
C16 Si1 C11 C12 -72.3(2) . .
C15 Si1 C11 C12 164.5(2) . .
C4 Si1 C11 C12 44.1(2) . .
C16 Si1 C11 C14 47.9(3) . .
C15 Si1 C11 C14 -75.3(3) . .
C4 Si1 C11 C14 164.3(2) . .
C7 C8 Si2 C21 134.4(3) . .
S2 C8 Si2 C21 -50.0(2) . .
C7 C8 Si2 C22 15.1(3) . .
S2 C8 Si2 C22 -169.40(17) . .
C7 C8 Si2 C17 -103.3(3) . .
S2 C8 Si2 C17 72.2(2) . .
C21 Si2 C17 C18 56.9(3) . .
C22 Si2 C17 C18 -179.6(2) . .
C8 Si2 C17 C18 -63.5(2) . .
C21 Si2 C17 C20 176.1(2) . .
C22 Si2 C17 C20 -60.4(2) . .
C8 Si2 C17 C20 55.6(2) . .
C21 Si2 C17 C19 -64.4(3) . .
C22 Si2 C17 C19 59.1(3) . .
C8 Si2 C17 C19 175.1(2) . .
